data_4123726
loop_
_publ_author_name
'Cai, Weizhao'
'G\/ladysiak, Andrzej'
'Anio\/la, Michalina'
'Smith, Vincent J.'
'Barbour, Leonard J.'
'Katrusiak, Andrzej'

_publ_section_title
;
 Giant Negative Area Compressibility Tunable in a Soft Porous Framework
 Material.
;
_journal_issue 29
_journal_name_full 'Journal of the American Chemical Society'
_journal_page_first 9296
_journal_page_last 9301
_journal_paper_doi 10.1021/jacs.5b03280
_journal_volume 137
_journal_year 2015
_chemical_formula_moiety 'C18 H12 N2 O3 Zn, H2 O'
_chemical_formula_sum 'C18 H14 N2 O4 Zn'
_chemical_formula_weight 387.68
_chemical_name_systematic
; 
 ? 
;
_space_group_IT_number 82
_symmetry_cell_setting tetragonal
_symmetry_space_group_name_Hall 'I -4'
_symmetry_space_group_name_H-M 'I -4'
_atom_sites_solution_hydrogens geom
_atom_sites_solution_primary direct
_atom_sites_solution_secondary difmap
_audit_creation_method SHELXL-97
_cell_angle_alpha 90.00
_cell_angle_beta 90.00
_cell_angle_gamma 90.00
_cell_formula_units_Z 8
_cell_length_a 27.7529(12)
_cell_length_b 27.7529(12)
_cell_length_c 3.6022(3)
_cell_measurement_pressure 3180000
_cell_measurement_temperature 296(2)
_cell_volume 2774.5(3)
_computing_cell_refinement 'CrysAlis (Oxford Diffraction, 2010)'
_computing_data_collection 'CrysAlis (Oxford Diffraction, 2010)'
_computing_data_reduction 'CrysAlisRED (Oxford Diffraction, 2010)'
_computing_molecular_graphics 'Mercury (Macrae et al., 2008)'
_computing_publication_material 'SHELXL-97 (Sheldrick, 2008)'
_computing_structure_refinement 'SHELXL-97 (Sheldrick, 2008)'
_computing_structure_solution 'SHELXS-97 (Sheldrick, 2008)'
_diffrn_ambient_temperature 296(2)
_diffrn_measured_fraction_theta_full 0.330
_diffrn_measured_fraction_theta_max 0.330
_diffrn_measurement_device_type 'Oxford Diffraction Xcalibur Eos'
_diffrn_measurement_method
;HP omega scans - for more details see:
A. Budzianowski, A. Katrusiak in High-Pressure Crystallography
(Eds.: A. Katrusiak, P. F. McMillan),
Dordrecht: Kluwer Acad. Publ., 2004 pp.157-168
;
_diffrn_radiation_monochromator graphite
_diffrn_radiation_source 'fine-focus sealed tube'
_diffrn_radiation_type MoK\a
_diffrn_radiation_wavelength 0.71073
_diffrn_reflns_av_R_equivalents 0.0655
_diffrn_reflns_av_sigmaI/netI 0.0802
_diffrn_reflns_limit_h_max 33
_diffrn_reflns_limit_h_min -35
_diffrn_reflns_limit_k_max 7
_diffrn_reflns_limit_k_min -7
_diffrn_reflns_limit_l_max 4
_diffrn_reflns_limit_l_min -4
_diffrn_reflns_number 4732
_diffrn_reflns_theta_full 26.73
_diffrn_reflns_theta_max 26.73
_diffrn_reflns_theta_min 4.65
_exptl_absorpt_coefficient_mu 1.801
_exptl_absorpt_correction_T_max 0.7866
_exptl_absorpt_correction_T_min 0.6420
_exptl_absorpt_correction_type analytical
_exptl_absorpt_process_details
;
Katrusiak, A. (2003). REDSHABS - Program for correcting
reflections intensities for DAC absorption, gasket shadowing
and sample crystal absorption. Adam Mickiewicz University, Pozna\'n.
Katrusiak, A. (2004). Z. Kristallogr. 219, 461-467
;
_exptl_crystal_colour Brown
_exptl_crystal_density_diffrn 1.856
_exptl_crystal_density_method 'not measured'
_exptl_crystal_description Block
_exptl_crystal_F_000 1584
_exptl_crystal_size_max 0.27
_exptl_crystal_size_mid 0.16
_exptl_crystal_size_min 0.14
_refine_diff_density_max 0.301
_refine_diff_density_min -0.276
_refine_diff_density_rms 0.067
_refine_ls_abs_structure_details 'Flack H D (1983), Acta Cryst. A39, 876-881'
_refine_ls_abs_structure_Flack -0.01(6)
_refine_ls_extinction_method none
_refine_ls_goodness_of_fit_ref 1.059
_refine_ls_hydrogen_treatment constr
_refine_ls_matrix_type full
_refine_ls_number_parameters 213
_refine_ls_number_reflns 1012
_refine_ls_number_restraints 257
_refine_ls_restrained_S_all 0.977
_refine_ls_R_factor_all 0.1090
_refine_ls_R_factor_gt 0.0710
_refine_ls_shift/su_max 0.000
_refine_ls_shift/su_mean 0.000
_refine_ls_structure_factor_coef Fsqd
_refine_ls_weighting_details 'calc w=1/[\s^2^(Fo^2^)+(0.0905P)^2^+36.6368P] where P=(Fo^2^+2Fc^2^)/3'
_refine_ls_weighting_scheme calc
_refine_ls_wR_factor_gt 0.1653
_refine_ls_wR_factor_ref 0.2004
_reflns_number_gt 742
_reflns_number_total 1012
_reflns_threshold_expression >2sigma(I)
_cod_data_source_file ja5b03280_si_002.cif
_cod_data_source_block 1H2O_3.18GPa_in_Isopropanol
_cod_depositor_comments
;
The following automatic conversions were performed:
'_atom_site_symetry_multiplicity' tag replaced with
'_atom_site_symmetry_multiplicity' tag as specified in the
replacement file
'/usr/data/users/saulius/crontab/automatic-downloads/rss-feeds/ACS/lib/lists/replacement-tags.lst'.

Automatic conversion script
Id: cif_correct_tags 3376 2015-05-07 07:48:27Z andrius 

The following automatic conversions were performed:

'_symmetry_cell_setting' value 'Tetragonal' changed to 'tetragonal'
according to
/usr/data/users/saulius/crontab/automatic-downloads/rss-feeds/ACS/lib/dictionaries/cif_core.dic
dictionary named 'cif_core.dic' version 2.4.2 from 2011-04-26.

Automatic conversion script
Id: cif_fix_values 3271 2015-04-21 07:52:19Z andrius 

 Adding full bibliography for 4123717--4123744.cif.
;
_cod_original_sg_symbol_Hall I-4
_cod_original_sg_symbol_H-M I-4
_cod_database_code 4123726

loop_
_symmetry_equiv_pos_as_xyz
'x, y, z'
'-x, -y, z'
'y, -x, -z'
'-y, x, -z'
'x+1/2, y+1/2, z+1/2'
'-x+1/2, -y+1/2, z+1/2'
'y+1/2, -x+1/2, -z+1/2'
'-y+1/2, x+1/2, -z+1/2'

loop_
_atom_site_label
_atom_site_type_symbol
_atom_site_fract_x
_atom_site_fract_y
_atom_site_fract_z
_atom_site_U_iso_or_equiv
_atom_site_adp_type
_atom_site_occupancy
_atom_site_symmetry_multiplicity
_atom_site_calc_flag
_atom_site_refinement_flags
Zn1 Zn 0.28445(8) 0.21407(7) 0.8519(5) 0.0407(7) Uani 1 1 d U
O1 O 0.2153(5) 0.2539(4) 0.861(3) 0.047(3) Uani 1 1 d U
H1O H 0.1923 0.2661 0.7371 0.057 Uiso 1 1 d R
N1 N 0.2589(5) 0.1451(5) 0.788(3) 0.040(3) Uani 1 1 d DU
C1 C 0.2810(5) 0.1090(4) 0.946(3) 0.047(4) Uani 1 1 d DU
H1 H 0.3112 0.1111 1.0561 0.057 Uiso 1 1 calc R
N2 N 0.2543(3) 0.0680(4) 0.929(3) 0.043(4) Uani 1 1 d DU
C2 C 0.2149(3) 0.1298(4) 0.655(2) 0.033(4) Uani 1 1 d DU
O2 O 0.2735(6) -0.1415(5) 1.601(4) 0.086(6) Uani 1 1 d DU
C3 C 0.1782(4) 0.1532(4) 0.469(3) 0.044(4) Uani 1 1 d DU
H3 H 0.1807 0.1857 0.4100 0.052 Uiso 1 1 calc R
O3A O 0.3407(8) -0.121(2) 1.641(16) 0.116(8) Uani 0.26(3) 1 d PDU
O3B O 0.3383(7) -0.1384(9) 1.259(7) 0.116(8) Uani 0.74(3) 1 d PDU
C4 C 0.1374(3) 0.1270(4) 0.373(2) 0.034(3) Uani 1 1 d DU
C5 C 0.0999(4) 0.1488(4) 0.185(3) 0.039(3) Uani 1 1 d DU
H5 H 0.1023 0.1813 0.1254 0.047 Uiso 1 1 calc R
C6 C 0.0587(3) 0.1237(5) 0.081(3) 0.051(5) Uani 1 1 d DU
H6 H 0.0338 0.1389 -0.0457 0.061 Uiso 1 1 calc R
C7 C 0.0561(3) 0.0751(5) 0.175(2) 0.040(4) Uani 1 1 d DU
H7 H 0.0289 0.0575 0.1100 0.048 Uiso 1 1 calc R
C8 C 0.0934(3) 0.0526(5) 0.363(3) 0.040(3) Uani 1 1 d DU
H8 H 0.0908 0.0200 0.4223 0.048 Uiso 1 1 calc R
C9 C 0.1348(3) 0.0781(4) 0.466(2) 0.034(4) Uani 1 1 d DU
C10 C 0.1716(3) 0.0542(4) 0.652(3) 0.035(3) Uani 1 1 d DU
H10 H 0.1688 0.0219 0.7166 0.042 Uiso 1 1 calc R
C11 C 0.2127(3) 0.0805(4) 0.737(3) 0.030(3) Uani 1 1 d DU
C12 C 0.2451(5) -0.0551(4) 1.309(3) 0.047(4) Uani 1 1 d GU
H12 H 0.2215 -0.0762 1.3946 0.056 Uiso 1 1 calc R
C15 C 0.2932(5) -0.0689(3) 1.313(4) 0.066(6) Uani 1 1 d GDU
C13 C 0.3285(4) -0.0373(5) 1.185(4) 0.074(6) Uani 1 1 d GU
H13 H 0.3607 -0.0466 1.1875 0.089 Uiso 1 1 calc R
C14 C 0.3155(5) 0.0080(4) 1.055(4) 0.057(5) Uani 1 1 d GU
H14 H 0.3391 0.0291 0.9694 0.068 Uiso 1 1 calc R
C16 C 0.2674(5) 0.0218(3) 1.051(3) 0.049(4) Uani 1 1 d GU
C17 C 0.2322(4) -0.0098(4) 1.179(3) 0.051(4) Uani 1 1 d GU
H17 H 0.1999 -0.0006 1.1765 0.061 Uiso 1 1 calc R
C18 C 0.3013(9) -0.1203(5) 1.440(7) 0.097(7) Uani 1 1 d DU
O1W O 0.4245(19) -0.1124(17) 0.915(14) 0.31(3) Uiso 1 1 d .
H1WA H 0.4018 -0.1300 0.9960 0.378 Uiso 1 1 d R
H1WB H 0.4227 -0.0886 0.7674 0.378 Uiso 1 1 d R

loop_
_atom_site_aniso_label
_atom_site_aniso_U_11
_atom_site_aniso_U_22
_atom_site_aniso_U_33
_atom_site_aniso_U_23
_atom_site_aniso_U_13
_atom_site_aniso_U_12
Zn1 0.0376(14) 0.0332(12) 0.0512(9) -0.0006(10) -0.0014(10) -0.005(3)
O1 0.056(8) 0.029(5) 0.057(5) 0.006(6) 0.000(7) -0.006(9)
N1 0.031(7) 0.034(5) 0.055(8) -0.008(6) 0.010(6) -0.001(8)
C1 0.039(9) 0.042(6) 0.061(9) 0.017(8) -0.011(8) -0.019(10)
N2 0.036(8) 0.028(6) 0.066(9) 0.002(6) -0.014(7) -0.006(9)
C2 0.044(8) 0.023(6) 0.032(7) -0.005(7) -0.003(8) -0.001(8)
O2 0.150(17) 0.032(7) 0.077(9) 0.006(7) -0.027(10) -0.024(15)
C3 0.051(8) 0.024(8) 0.057(9) 0.007(8) -0.002(7) -0.004(9)
O3A 0.109(14) 0.057(13) 0.18(2) 0.011(14) -0.021(11) 0.030(14)
O3B 0.109(14) 0.057(13) 0.18(2) 0.011(14) -0.021(11) 0.030(14)
C4 0.041(8) 0.026(6) 0.035(6) 0.007(7) 0.004(7) 0.009(9)
C5 0.037(7) 0.035(8) 0.045(7) -0.003(7) 0.003(6) 0.026(9)
C6 0.049(8) 0.050(8) 0.055(8) -0.003(8) 0.003(8) 0.016(10)
C7 0.039(8) 0.035(7) 0.045(7) -0.021(8) -0.009(8) 0.015(11)
C8 0.039(7) 0.039(8) 0.040(7) 0.009(9) 0.002(7) -0.007(10)
C9 0.045(8) 0.020(6) 0.038(7) -0.010(6) -0.010(7) 0.001(9)
C10 0.035(6) 0.022(7) 0.048(7) 0.005(7) 0.007(6) 0.000(7)
C11 0.021(6) 0.031(7) 0.039(8) -0.012(6) 0.005(5) 0.008(7)
C12 0.056(9) 0.041(8) 0.043(8) 0.001(8) -0.017(9) -0.016(13)
C15 0.068(11) 0.046(10) 0.085(12) 0.008(10) 0.023(12) 0.010(12)
C13 0.052(10) 0.052(10) 0.119(17) 0.024(12) 0.007(14) 0.007(11)
C14 0.060(8) 0.052(9) 0.058(10) 0.004(9) -0.016(9) 0.005(11)
C16 0.064(10) 0.023(6) 0.061(10) 0.001(7) -0.010(10) 0.003(9)
C17 0.058(9) 0.048(9) 0.047(8) 0.007(9) 0.007(10) 0.003(11)
C18 0.110(15) 0.039(11) 0.142(19) 0.019(12) -0.011(10) 0.001(12)

loop_
_atom_type_symbol
_atom_type_description
_atom_type_scat_dispersion_real
_atom_type_scat_dispersion_imag
_atom_type_scat_source
C C 0.0033 0.0016 'International Tables Vol C Tables 4.2.6.8 and 6.1.1.4'
H H 0.0000 0.0000 'International Tables Vol C Tables 4.2.6.8 and 6.1.1.4'
N N 0.0061 0.0033 'International Tables Vol C Tables 4.2.6.8 and 6.1.1.4'
O O 0.0106 0.0060 'International Tables Vol C Tables 4.2.6.8 and 6.1.1.4'
Zn Zn 0.2839 1.4301 'International Tables Vol C Tables 4.2.6.8 and 6.1.1.4'

loop_
_geom_angle_atom_site_label_1
_geom_angle_atom_site_label_2
_geom_angle_atom_site_label_3
_geom_angle
_geom_angle_site_symmetry_1
_geom_angle_site_symmetry_3
O1 Zn1 O1 127.4(6) 6_554 6
O1 Zn1 N1 108.7(4) 6_554 .
O1 Zn1 N1 120.6(4) 6 .
O1 Zn1 O2 89.7(6) 6_554 7_557
O1 Zn1 O2 81.6(6) 6 7_557
N1 Zn1 O2 120.1(6) . 7_557
O1 Zn1 O1 78.0(5) 6_554 .
O1 Zn1 O1 76.7(5) 6 .
N1 Zn1 O1 99.6(5) . .
O2 Zn1 O1 140.2(5) 7_557 .
Zn1 O1 Zn1 127.4(6) 6 6_554
Zn1 O1 Zn1 103.6(6) 6 .
Zn1 O1 Zn1 101.6(5) 6_554 .
C1 N1 C2 109.4(13) . .
C1 N1 Zn1 120.2(10) . .
C2 N1 Zn1 129.2(9) . .
N1 C1 N2 111.5(13) . .
C1 N2 C11 105.5(11) . .
C1 N2 C16 127.6(9) . .
C11 N2 C16 126.8(12) . .
N1 C2 C3 132.5(10) . .
N1 C2 C11 105.5(9) . .
C3 C2 C11 121.9(7) . .
C18 O2 Zn1 116.1(8) . 8_547
C2 C3 C4 118.4(5) . .
C18 O3A O3B 56.4(17) . .
C18 O3B O3A 56.1(17) . .
C5 C4 C3 120.4(8) . .
C5 C4 C9 120.2(8) . .
C3 C4 C9 119.3(6) . .
C4 C5 C6 122.1(6) . .
C5 C6 C7 117.6(7) . .
C8 C7 C6 121.1(8) . .
C7 C8 C9 120.9(7) . .
C10 C9 C4 122.7(7) . .
C10 C9 C8 119.3(9) . .
C4 C9 C8 118.0(8) . .
C11 C10 C9 117.3(7) . .
C10 C11 N2 131.3(10) . .
C10 C11 C2 120.3(7) . .
N2 C11 C2 108.2(9) . .
C15 C12 C17 120.0 . .
C12 C15 C13 120.0 . .
C12 C15 C18 113.8(12) . .
C13 C15 C18 126.1(12) . .
C15 C13 C14 120.0 . .
C16 C14 C13 120.0 . .
C17 C16 C14 120.0 . .
C17 C16 N2 119.8(10) . .
C14 C16 N2 120.1(10) . .
C16 C17 C12 120.0 . .
O2 C18 O3A 105.9(8) . .
O2 C18 O3B 126.1(12) . .
O3A C18 O3B 67(3) . .
O2 C18 C15 122.9(14) . .
O3A C18 C15 108(4) . .
O3B C18 C15 109.0(18) . .

loop_
_geom_bond_atom_site_label_1
_geom_bond_atom_site_label_2
_geom_bond_distance
_geom_bond_site_symmetry_2
Zn1 O1 1.978(12) 6_554
Zn1 O1 2.040(11) 6
Zn1 N1 2.056(14) .
Zn1 O2 2.092(13) 7_557
Zn1 O1 2.213(13) .
O1 Zn1 1.978(12) 6
O1 Zn1 2.040(11) 6_554
N1 C1 1.3050(10) .
N1 C2 1.377(16) .
C1 N2 1.3580(10) .
N2 C11 1.3901(10) .
N2 C16 1.406(14) .
C2 C3 1.3821(10) .
C2 C11 1.399(8) .
O2 C18 1.130(13) .
O2 Zn1 2.092(13) 8_547
C3 C4 1.389(7) .
O3A C18 1.3100(8) .
O3A O3B 1.46(6) .
O3B C18 1.3140(7) .
C4 C5 1.3824(10) .
C4 C9 1.400(7) .
C5 C6 1.390(7) .
C6 C7 1.393(8) .
C7 C8 1.386(7) .
C8 C9 1.401(7) .
C9 C10 1.389(7) .
C10 C11 1.389(7) .
C12 C15 1.3900 .
C12 C17 1.3900 .
C15 C13 1.3900 .
C15 C18 1.5165 .
C13 C14 1.3900 .
C14 C16 1.3900 .
C16 C17 1.3900 .

loop_
_geom_torsion_atom_site_label_1
_geom_torsion_atom_site_label_2
_geom_torsion_atom_site_label_3
_geom_torsion_atom_site_label_4
_geom_torsion
_geom_torsion_site_symmetry_1
_geom_torsion_site_symmetry_4
O1 Zn1 O1 Zn1 -132.7(8) 6_554 6
O1 Zn1 O1 Zn1 0.8(3) 6 6
N1 Zn1 O1 Zn1 120.1(5) . 6
O2 Zn1 O1 Zn1 -57.9(9) 7_557 6
O1 Zn1 O1 Zn1 0.8(3) 6_554 6_554
O1 Zn1 O1 Zn1 134.2(8) 6 6_554
N1 Zn1 O1 Zn1 -106.4(5) . 6_554
O2 Zn1 O1 Zn1 75.5(9) 7_557 6_554
O1 Zn1 N1 C1 134.4(6) 6_554 .
O1 Zn1 N1 C1 -64.9(7) 6 .
O2 Zn1 N1 C1 33.4(7) 7_557 .
O1 Zn1 N1 C1 -145.2(5) . .
O1 Zn1 N1 C2 -59.7(6) 6_554 .
O1 Zn1 N1 C2 101.0(6) 6 .
O2 Zn1 N1 C2 -160.7(6) 7_557 .
O1 Zn1 N1 C2 20.8(5) . .
C2 N1 C1 N2 0.3(14) . .
Zn1 N1 C1 N2 168.9(6) . .
N1 C1 N2 C11 1.1(7) . .
N1 C1 N2 C16 176.4(10) . .
C1 N1 C2 C3 180.0(3) . .
Zn1 N1 C2 C3 12.8(6) . .
C1 N1 C2 C11 -1.8(7) . .
Zn1 N1 C2 C11 -168.9(9) . .
N1 C2 C3 C4 -179.7(3) . .
C11 C2 C3 C4 2.2(10) . .
C2 C3 C4 C5 -179.6(5) . .
C2 C3 C4 C9 -0.2(8) . .
C3 C4 C5 C6 179.5(5) . .
C9 C4 C5 C6 0.1(9) . .
C4 C5 C6 C7 0.1(9) . .
C5 C6 C7 C8 -0.2(9) . .
C6 C7 C8 C9 0.1(9) . .
C5 C4 C9 C10 179.4(5) . .
C3 C4 C9 C10 0.0(9) . .
C5 C4 C9 C8 -0.3(8) . .
C3 C4 C9 C8 -179.7(5) . .
C7 C8 C9 C10 -179.5(5) . .
C7 C8 C9 C4 0.2(8) . .
C4 C9 C10 C11 -1.8(11) . .
C8 C9 C10 C11 177.9(8) . .
C9 C10 C11 N2 177.4(11) . .
C9 C10 C11 C2 3.7(15) . .
C1 N2 C11 C10 -176.5(12) . .
C16 N2 C11 C10 8(2) . .
C1 N2 C11 C2 -2.2(11) . .
C16 N2 C11 C2 -177.6(10) . .
N1 C2 C11 C10 177.4(9) . .
C3 C2 C11 C10 -4.0(15) . .
N1 C2 C11 N2 2.4(10) . .
C3 C2 C11 N2 -179.1(6) . .
C17 C12 C15 C13 0.0 . .
C17 C12 C15 C18 -176.4(16) . .
C12 C15 C13 C14 0.0 . .
C18 C15 C13 C14 175.9(19) . .
C15 C13 C14 C16 0.0 . .
C13 C14 C16 C17 0.0 . .
C13 C14 C16 N2 178.3(11) . .
C1 N2 C16 C17 149.5(7) . .
C11 N2 C16 C17 -36.2(15) . .
C1 N2 C16 C14 -28.8(13) . .
C11 N2 C16 C14 145.5(11) . .
C14 C16 C17 C12 0.0 . .
N2 C16 C17 C12 -178.3(11) . .
C15 C12 C17 C16 0.0 . .
Zn1 O2 C18 O3A -68(4) 8_547 .
Zn1 O2 C18 O3B 5(4) 8_547 .
Zn1 O2 C18 C15 167.3(19) 8_547 .
O3B O3A C18 O2 123.0(10) . .
O3B O3A C18 C15 -104(3) . .
O3A O3B C18 O2 -94(2) . .
O3A O3B C18 C15 102(4) . .
C12 C15 C18 O2 -18(3) . .
C13 C15 C18 O2 165(2) . .
C12 C15 C18 O3A -142(3) . .
C13 C15 C18 O3A 42(3) . .
C12 C15 C18 O3B 146.2(19) . .
C13 C15 C18 O3B -30(3) . .
Zn1 O1 Zn1 O1 -132.7(8) 6 6_554
